data_2229728
loop_
_publ_author_name
'Feng, Miao'
'Mi, Huai-Feng'
'Hu, Tong-Liang'

_publ_section_title
;
 Bis[\m-1,1'-methylenebis(1<i>H</i>-imidazole)-\k^2^<i>N</i>^3^:<i>N</i>^3'^]bis[dichloridocobalt(II)]
;
_journal_coeditor_code JH2275
_journal_issue 4
_journal_name_full 'Acta Crystallographica Section E'
_journal_page_first m491
_journal_paper_doi 10.1107/S1600536811010610
_journal_volume 67
_journal_year 2011
_chemical_formula_iupac '[Co2 Cl4 (C7 H8 N4)2]'
_chemical_formula_moiety 'C14 H16 Cl4 Co2 N8'
_chemical_formula_sum 'C14 H16 Cl4 Co2 N8'
_chemical_formula_weight 556.01
_chemical_name_systematic
;
Bis[\m-1,1'-methylenebis(1<i>H</i>-imidazole)-
\k^2^<i>N</i>^3^:<i>N</i>^3'^]bis[dichloridocobalt(II)]
;
_space_group_IT_number 14
_symmetry_cell_setting monoclinic
_symmetry_space_group_name_Hall '-P 2ybc'
_symmetry_space_group_name_H-M 'P 1 21/c 1'
_atom_sites_solution_hydrogens geom
_atom_sites_solution_primary direct
_atom_sites_solution_secondary difmap
_audit_creation_method SHELXL-97
_cell_angle_alpha 90.00
_cell_angle_beta 98.75(3)
_cell_angle_gamma 90.00
_cell_formula_units_Z 2
_cell_length_a 8.7137(17)
_cell_length_b 8.7948(18)
_cell_length_c 14.560(3)
_cell_measurement_reflns_used 9628
_cell_measurement_temperature 293(2)
_cell_measurement_theta_max 27.4
_cell_measurement_theta_min 3.3
_cell_volume 1102.8(4)
_computing_cell_refinement 'PROCESS-AUTO (Rigaku, 1998)'
_computing_data_collection 'PROCESS-AUTO (Rigaku, 1998)'
_computing_data_reduction 'CrystalStructure (Rigaku/MSC, 2002)'
_computing_molecular_graphics 'SHELXTL (Sheldrick, 2008)'
_computing_publication_material 'publCIF (Westrip, 2010)'
_computing_structure_refinement 'SHELXL97 (Sheldrick, 2008)'
_computing_structure_solution 'SHELXS97 (Sheldrick, 2008)'
_diffrn_ambient_temperature 293(2)
_diffrn_measured_fraction_theta_full 0.996
_diffrn_measured_fraction_theta_max 0.996
_diffrn_measurement_device_type 'Rigaku SCX-mini'
_diffrn_measurement_method \w
_diffrn_radiation_monochromator graphite
_diffrn_radiation_source 'fine-focus sealed tube'
_diffrn_radiation_type MoK\a
_diffrn_radiation_wavelength 0.71073
_diffrn_reflns_av_R_equivalents 0.0396
_diffrn_reflns_av_sigmaI/netI 0.0316
_diffrn_reflns_limit_h_max 11
_diffrn_reflns_limit_h_min -11
_diffrn_reflns_limit_k_max 11
_diffrn_reflns_limit_k_min -11
_diffrn_reflns_limit_l_max 18
_diffrn_reflns_limit_l_min -18
_diffrn_reflns_number 11057
_diffrn_reflns_theta_full 27.39
_diffrn_reflns_theta_max 27.39
_diffrn_reflns_theta_min 3.31
_diffrn_standards_decay_% 0
_diffrn_standards_interval_count 0
_diffrn_standards_interval_time 0
_diffrn_standards_number 0
_exptl_absorpt_coefficient_mu 2.006
_exptl_absorpt_correction_T_max 1.0
_exptl_absorpt_correction_T_min 0.7892
_exptl_absorpt_correction_type multi-scan
_exptl_absorpt_process_details '(ABSCOR; Higashi, 1995)'
_exptl_crystal_colour Red
_exptl_crystal_density_diffrn 1.674
_exptl_crystal_density_method 'not measured'
_exptl_crystal_description Block
_exptl_crystal_F_000 556
_exptl_crystal_size_max 0.3
_exptl_crystal_size_mid 0.3
_exptl_crystal_size_min 0.3
_refine_diff_density_max 0.299
_refine_diff_density_min -0.330
_refine_ls_extinction_method none
_refine_ls_goodness_of_fit_ref 1.128
_refine_ls_hydrogen_treatment constr
_refine_ls_matrix_type full
_refine_ls_number_parameters 127
_refine_ls_number_reflns 2501
_refine_ls_number_restraints 0
_refine_ls_restrained_S_all 1.128
_refine_ls_R_factor_all 0.0571
_refine_ls_R_factor_gt 0.0402
_refine_ls_shift/su_max 0.001
_refine_ls_shift/su_mean 0.000
_refine_ls_structure_factor_coef Fsqd
_refine_ls_weighting_details 'calc w=1/[\s^2^(Fo^2^)+(0.0240P)^2^+0.5905P] where P=(Fo^2^+2Fc^2^)/3'
_refine_ls_weighting_scheme calc
_refine_ls_wR_factor_gt 0.0702
_refine_ls_wR_factor_ref 0.0748
_reflns_number_gt 2004
_reflns_number_total 2501
_reflns_threshold_expression I>2sigma(I)
_cod_data_source_file jh2275.cif
_cod_data_source_block I
_cod_original_sg_symbol_H-M 'P 21/c'
_cod_database_code 2229728
_cod_database_fobs_code 2229728

loop_
_symmetry_equiv_pos_as_xyz
'x, y, z'
'-x, y+1/2, -z+1/2'
'-x, -y, -z'
'x, -y-1/2, z-1/2'

loop_
_atom_site_type_symbol
_atom_site_label
_atom_site_fract_x
_atom_site_fract_y
_atom_site_fract_z
_atom_site_U_iso_or_equiv
_atom_site_adp_type
_atom_site_calc_flag
_atom_site_refinement_flags
_atom_site_occupancy
_atom_site_disorder_assembly
_atom_site_disorder_group
Co Co1 0.71310(4) 0.17519(4) 0.29288(2) 0.03334(12) Uani d . 1 . .
Cl Cl1 0.67525(10) 0.16673(10) 0.13677(5) 0.0560(2) Uani d . 1 . .
Cl Cl2 0.86129(8) 0.37006(8) 0.35849(5) 0.04539(19) Uani d . 1 . .
N N1 0.7895(3) -0.0223(3) 0.35434(15) 0.0392(5) Uani d . 1 . .
N N2 0.2068(2) 0.2229(2) 0.55419(15) 0.0376(5) Uani d . 1 . .
N N3 0.3271(2) 0.2738(2) 0.41927(15) 0.0345(5) Uani d . 1 . .
N N4 0.5028(2) 0.2027(2) 0.33439(14) 0.0349(5) Uani d . 1 . .
C C1 0.4789(3) 0.2715(3) 0.41130(18) 0.0355(6) Uani d . 1 . .
H H1 0.5570 0.3132 0.4546 0.043 Uiso calc R 1 . .
C C2 0.3577(3) 0.1591(4) 0.2905(2) 0.0465(7) Uani d . 1 . .
H H2 0.3378 0.1069 0.2344 0.056 Uiso calc R 1 . .
C C3 0.2496(3) 0.2042(4) 0.3417(2) 0.0502(8) Uani d . 1 . .
H H3 0.1429 0.1906 0.3272 0.060 Uiso calc R 1 . .
C C4 0.2601(3) 0.3409(3) 0.4956(2) 0.0432(7) Uani d . 1 . .
H H4A 0.1734 0.4054 0.4708 0.052 Uiso calc R 1 . .
H H4B 0.3373 0.4037 0.5328 0.052 Uiso calc R 1 . .
C C5 0.7094(3) -0.1052(3) 0.4060(2) 0.0441(7) Uani d . 1 . .
H H5 0.6075 -0.0847 0.4139 0.053 Uiso calc R 1 . .
C C6 0.9327(3) -0.0932(3) 0.3608(2) 0.0459(7) Uani d . 1 . .
H H6 1.0142 -0.0610 0.3312 0.055 Uiso calc R 1 . .
C C7 0.0639(3) 0.2160(3) 0.5834(2) 0.0454(7) Uani d . 1 . .
H H7 -0.0186 0.2829 0.5678 0.054 Uiso calc R 1 . .

loop_
_atom_site_aniso_label
_atom_site_aniso_U_11
_atom_site_aniso_U_22
_atom_site_aniso_U_33
_atom_site_aniso_U_12
_atom_site_aniso_U_13
_atom_site_aniso_U_23
Co1 0.0356(2) 0.0363(2) 0.02950(19) 0.00285(16) 0.00930(14) 0.00304(16)
Cl1 0.0651(5) 0.0732(6) 0.0305(4) 0.0026(4) 0.0097(3) -0.0049(4)
Cl2 0.0397(4) 0.0467(4) 0.0481(4) -0.0015(3) 0.0016(3) -0.0035(3)
N1 0.0421(13) 0.0367(13) 0.0423(13) 0.0051(11) 0.0175(10) 0.0076(11)
N2 0.0400(13) 0.0338(12) 0.0429(14) 0.0061(10) 0.0193(11) 0.0092(10)
N3 0.0344(12) 0.0344(12) 0.0364(12) 0.0011(10) 0.0114(10) 0.0051(10)
N4 0.0326(12) 0.0410(13) 0.0316(12) -0.0009(10) 0.0065(9) -0.0017(10)
C1 0.0325(14) 0.0416(15) 0.0328(14) -0.0034(12) 0.0061(11) -0.0009(12)
C2 0.0420(16) 0.060(2) 0.0367(16) -0.0092(15) 0.0035(13) -0.0091(14)
C3 0.0313(15) 0.068(2) 0.0510(19) -0.0085(15) 0.0052(14) -0.0006(16)
C4 0.0526(17) 0.0362(16) 0.0461(17) 0.0055(13) 0.0243(14) 0.0076(13)
C5 0.0396(15) 0.0417(16) 0.0553(18) 0.0098(13) 0.0206(14) 0.0113(14)
C6 0.0401(16) 0.0467(17) 0.0552(19) 0.0014(14) 0.0213(14) 0.0086(15)
C7 0.0346(15) 0.0460(17) 0.0590(19) 0.0066(13) 0.0182(14) 0.0092(15)

loop_
_atom_type_symbol
_atom_type_description
_atom_type_scat_dispersion_real
_atom_type_scat_dispersion_imag
_atom_type_scat_source
C C 0.0033 0.0016 'International Tables Vol C Tables 4.2.6.8 and 6.1.1.4'
H H 0.0000 0.0000 'International Tables Vol C Tables 4.2.6.8 and 6.1.1.4'
Cl Cl 0.1484 0.1585 'International Tables Vol C Tables 4.2.6.8 and 6.1.1.4'
Co Co 0.3494 0.9721 'International Tables Vol C Tables 4.2.6.8 and 6.1.1.4'
N N 0.0061 0.0033 'International Tables Vol C Tables 4.2.6.8 and 6.1.1.4'

loop_
_geom_angle_atom_site_label_1
_geom_angle_atom_site_label_2
_geom_angle_atom_site_label_3
_geom_angle_site_symmetry_1
_geom_angle_site_symmetry_3
_geom_angle
_geom_angle_publ_flag
N1 Co1 N4 . . 102.85(9) ?
N1 Co1 Cl1 . . 114.03(7) ?
N4 Co1 Cl1 . . 107.75(7) ?
N1 Co1 Cl2 . . 109.58(7) ?
N4 Co1 Cl2 . . 105.46(7) ?
Cl1 Co1 Cl2 . . 115.95(4) ?
C5 N1 C6 . . 105.2(2) ?
C5 N1 Co1 . . 124.02(18) ?
C6 N1 Co1 . . 130.55(18) ?
C5 N2 C7 3_656 . 106.9(2) ?
C5 N2 C4 3_656 . 126.6(2) ?
C7 N2 C4 . . 126.4(2) ?
C1 N3 C3 . . 106.9(2) ?
C1 N3 C4 . . 125.8(2) ?
C3 N3 C4 . . 127.3(2) ?
C1 N4 C2 . . 105.6(2) ?
C1 N4 Co1 . . 125.08(18) ?
C2 N4 Co1 . . 129.31(18) ?
N4 C1 N3 . . 111.4(2) ?
N4 C1 H1 . . 124.3 ?
N3 C1 H1 . . 124.3 ?
C3 C2 N4 . . 109.3(3) ?
C3 C2 H2 . . 125.4 ?
N4 C2 H2 . . 125.4 ?
C2 C3 N3 . . 106.9(2) ?
C2 C3 H3 . . 126.6 ?
N3 C3 H3 . . 126.6 ?
N3 C4 N2 . . 111.0(2) ?
N3 C4 H4A . . 109.4 ?
N2 C4 H4A . . 109.4 ?
N3 C4 H4B . . 109.4 ?
N2 C4 H4B . . 109.4 ?
H4A C4 H4B . . 108.0 ?
N1 C5 N2 . 3_656 111.7(2) ?
N1 C5 H5 . . 124.1 ?
N2 C5 H5 3_656 . 124.1 ?
C7 C6 N1 3_656 . 109.8(2) ?
C7 C6 H6 3_656 . 125.1 ?
N1 C6 H6 . . 125.1 ?
C6 C7 N2 3_656 . 106.4(2) ?
C6 C7 H7 3_656 . 126.8 ?
N2 C7 H7 . . 126.8 ?

loop_
_geom_bond_atom_site_label_1
_geom_bond_atom_site_label_2
_geom_bond_site_symmetry_2
_geom_bond_distance
_geom_bond_publ_flag
Co1 N1 . 2.020(2) ?
Co1 N4 . 2.029(2) ?
Co1 Cl1 . 2.2478(9) ?
Co1 Cl2 . 2.2676(9) ?
N1 C5 . 1.320(3) ?
N1 C6 . 1.385(3) ?
N2 C5 3_656 1.346(3) ?
N2 C7 . 1.377(3) ?
N2 C4 . 1.464(3) ?
N3 C1 . 1.346(3) ?
N3 C3 . 1.369(4) ?
N3 C4 . 1.456(3) ?
N4 C1 . 1.317(3) ?
N4 C2 . 1.381(3) ?
C1 H1 . 0.9300 ?
C2 C3 . 1.347(4) ?
C2 H2 . 0.9300 ?
C3 H3 . 0.9300 ?
C4 H4A . 0.9700 ?
C4 H4B . 0.9700 ?
C5 N2 3_656 1.346(3) ?
C5 H5 . 0.9300 ?
C6 C7 3_656 1.349(4) ?
C6 H6 . 0.9300 ?
C7 C6 3_656 1.349(4) ?
C7 H7 . 0.9300 ?

loop_
_geom_torsion_atom_site_label_1
_geom_torsion_atom_site_label_2
_geom_torsion_atom_site_label_3
_geom_torsion_atom_site_label_4
_geom_torsion_site_symmetry_1
_geom_torsion_site_symmetry_2
_geom_torsion_site_symmetry_3
_geom_torsion_site_symmetry_4
_geom_torsion
_geom_torsion_publ_flag
N4 Co1 N1 C5 . . . . 1.3(3) ?
Cl1 Co1 N1 C5 . . . . -115.1(2) ?
Cl2 Co1 N1 C5 . . . . 113.1(2) ?
N4 Co1 N1 C6 . . . . -172.0(2) ?
Cl1 Co1 N1 C6 . . . . 71.6(3) ?
Cl2 Co1 N1 C6 . . . . -60.2(3) ?
N1 Co1 N4 C1 . . . . 88.2(2) ?
Cl1 Co1 N4 C1 . . . . -151.0(2) ?
Cl2 Co1 N4 C1 . . . . -26.6(2) ?
N1 Co1 N4 C2 . . . . -93.2(2) ?
Cl1 Co1 N4 C2 . . . . 27.6(3) ?
Cl2 Co1 N4 C2 . . . . 152.0(2) ?
C2 N4 C1 N3 . . . . 0.3(3) ?
Co1 N4 C1 N3 . . . . 179.13(17) ?
C3 N3 C1 N4 . . . . -1.0(3) ?
C4 N3 C1 N4 . . . . -179.9(2) ?
C1 N4 C2 C3 . . . . 0.6(3) ?
Co1 N4 C2 C3 . . . . -178.2(2) ?
N4 C2 C3 N3 . . . . -1.2(4) ?
C1 N3 C3 C2 . . . . 1.3(3) ?
C4 N3 C3 C2 . . . . -179.8(3) ?
C1 N3 C4 N2 . . . . -108.0(3) ?
C3 N3 C4 N2 . . . . 73.3(4) ?
C5 N2 C4 N3 3_656 . . . 53.1(4) ?
C7 N2 C4 N3 . . . . -130.9(3) ?
C6 N1 C5 N2 . . . 3_656 0.8(3) ?
Co1 N1 C5 N2 . . . 3_656 -173.89(18) ?
C5 N1 C6 C7 . . . 3_656 -0.5(3) ?
Co1 N1 C6 C7 . . . 3_656 173.8(2) ?
C5 N2 C7 C6 3_656 . . 3_656 -0.5(3) ?
C4 N2 C7 C6 . . . 3_656 -177.2(3) ?
